data_4131263
loop_
_publ_author_name
'Wang, Shuai'
'McCrea-Hendrick, Madison L'
'Weinstein, Cory M.'
'Caputo, Christine A.'
'Hoppe, Elke'
'Fettinger, James C.'
'Olmstead, Marilyn M.'
'Power, Philip P.'

_publ_section_title
;
 Dynamic Behavior and Isomerization Equilibria of Distannenes Synthesized
 by Tin Hydride/Olefin Insertions: Characterization of the Elusive
 Monohydrido Bridged Isomer.
;
_journal_issue 19
_journal_name_full 'Journal of the American Chemical Society'
_journal_page_first 6586
_journal_page_last 6595
_journal_paper_doi 10.1021/jacs.7b02269
_journal_volume 139
_journal_year 2017
_chemical_formula_moiety 'C84 H124 Sn2, 3(C7 H8)'
_chemical_formula_sum 'C105 H148 Sn2'
_chemical_formula_weight 1647.61
_space_group_crystal_system monoclinic
_space_group_IT_number 15
_space_group_name_Hall '-C 2yc'
_space_group_name_H-M_alt 'C 1 2/c 1'
_atom_sites_solution_hydrogens geom
_audit_creation_method SHELXL-2016/6
_cell_angle_alpha 90
_cell_angle_beta 111.7260(10)
_cell_angle_gamma 90
_cell_formula_units_Z 4
_cell_length_a 24.8482(3)
_cell_length_b 13.05490(10)
_cell_length_c 30.6387(3)
_cell_measurement_reflns_used 9914
_cell_measurement_temperature 90(2)
_cell_measurement_theta_max 27.38
_cell_measurement_theta_min 2.49
_cell_volume 9232.90(17)
_computing_cell_refinement 'SAINT (7.68A) (Bruker, 2009)'
_computing_data_collection 'SMART (Version 5.054) (Bruker, 2002)'
_computing_data_reduction 'SAINT (7.68A) (Bruker, 2009)'
_computing_molecular_graphics 'Bruker SHELXTL'
_computing_publication_material 'Bruker SHELXTL'
_computing_structure_refinement 'SHELXL-2016/6 (Sheldrick, 2016)'
_computing_structure_solution 'SHELXS-97 (Sheldrick, 2008)'
_diffrn_ambient_temperature 90(2)
_diffrn_measured_fraction_theta_full 0.971
_diffrn_measured_fraction_theta_max 0.971
_diffrn_measurement_device_type 'Bruker SMART1000 CCD'
_diffrn_measurement_method '\w and \f'
_diffrn_radiation_type MoK\a
_diffrn_radiation_wavelength 0.71073
_diffrn_reflns_av_R_equivalents 0.0442
_diffrn_reflns_av_unetI/netI 0.0597
_diffrn_reflns_Laue_measured_fraction_full 0.971
_diffrn_reflns_Laue_measured_fraction_max 0.971
_diffrn_reflns_limit_h_max 29
_diffrn_reflns_limit_h_min -28
_diffrn_reflns_limit_k_max 11
_diffrn_reflns_limit_k_min -15
_diffrn_reflns_limit_l_max 36
_diffrn_reflns_limit_l_min -36
_diffrn_reflns_number 21936
_diffrn_reflns_point_group_measured_fraction_full 0.971
_diffrn_reflns_point_group_measured_fraction_max 0.971
_diffrn_reflns_theta_full 25.242
_diffrn_reflns_theta_max 25.249
_diffrn_reflns_theta_min 1.764
_exptl_absorpt_coefficient_mu 0.586
_exptl_absorpt_correction_T_max 0.9026
_exptl_absorpt_correction_T_min 0.7954
_exptl_absorpt_correction_type multi-scan
_exptl_absorpt_process_details 'SADABS 2014/5 (Sheldrick, 2014)'
_exptl_crystal_colour Red
_exptl_crystal_density_diffrn 1.185
_exptl_crystal_description Prism
_exptl_crystal_F_000 3512
_exptl_crystal_size_max 0.249
_exptl_crystal_size_mid 0.226
_exptl_crystal_size_min 0.223
_refine_diff_density_max 1.503
_refine_diff_density_min -0.856
_refine_diff_density_rms 0.080
_refine_ls_extinction_method none
_refine_ls_goodness_of_fit_ref 1.035
_refine_ls_hydrogen_treatment constr
_refine_ls_matrix_type full
_refine_ls_number_parameters 542
_refine_ls_number_reflns 8116
_refine_ls_number_restraints 47
_refine_ls_restrained_S_all 1.183
_refine_ls_R_factor_all 0.0650
_refine_ls_R_factor_gt 0.0431
_refine_ls_shift/su_max 0.002
_refine_ls_shift/su_mean 0.000
_refine_ls_structure_factor_coef Fsqd
_refine_ls_weighting_details 'w=1/[\s^2^(Fo^2^)+(0.0184P)^2^+27.0863P] where P=(Fo^2^+2Fc^2^)/3'
_refine_ls_weighting_scheme calc
_refine_ls_wR_factor_gt 0.0745
_refine_ls_wR_factor_ref 0.0799
_reflns_Friedel_coverage 0.000
_reflns_number_gt 6333
_reflns_number_total 8116
_reflns_threshold_expression 'I > 2\s(I)'
_cod_data_source_file ja7b02269_si_002.cif
_cod_data_source_block EH36FFMI
_cod_depositor_comments
;
The following automatic conversions were performed:

data item '_exptl_absorpt_correction_type' value 'Multi-scan' was
changed to 'multi-scan' in accordance with the
/home/saulius/struct/COD-crude-data/automatic-downloads/DataCite-retrospective/ACS/depositions/lib/dictionaries/cif_core.dic
dictionary named 'cif_core.dic' version 2.4.2 last updated on
2011-04-26.

Automatic conversion script
Id: cif_fix_values 6909 2019-04-08 15:41:33Z antanas 
;
_cod_original_sg_symbol_H-M 'C 2/c'
_cod_database_code 4131263
_shelx_shelxl_version_number 2016/6
_shelx_space_group_comment
; 
The symmetry employed for this shelxl refinement is uniquely defined 
by the following loop, which should always be used as a source of 
symmetry information in preference to the above space-group names. 
They are only intended as comments. 
;
_shelx_estimated_absorpt_t_min 0.868
_shelx_estimated_absorpt_t_max 0.880

loop_
_space_group_symop_operation_xyz
'x, y, z'
'-x, y, -z+1/2'
'x+1/2, y+1/2, z'
'-x+1/2, y+1/2, -z+1/2'
'-x, -y, -z'
'x, -y, z-1/2'
'-x+1/2, -y+1/2, -z'
'x+1/2, -y+1/2, z-1/2'

loop_
_atom_site_label
_atom_site_type_symbol
_atom_site_fract_x
_atom_site_fract_y
_atom_site_fract_z
_atom_site_U_iso_or_equiv
_atom_site_adp_type
_atom_site_occupancy
_atom_site_site_symmetry_order
_atom_site_calc_flag
_atom_site_refinement_flags_posn
_atom_site_refinement_flags_adp
_atom_site_refinement_flags_occupancy
_atom_site_disorder_assembly
_atom_site_disorder_group
Sn1 Sn 0.28674(2) 0.29822(2) 0.48260(2) 0.01355(8) Uani 0.92 1 d . . P A 1
Sn2 Sn 0.30733(13) 0.2542(2) 0.50469(10) 0.01355(8) Uani 0.08 1 d . . P A 2
C1 C 0.32036(12) 0.1922(2) 0.44322(9) 0.0119(6) Uani 1 1 d . . . . .
C2 C 0.35525(12) 0.1047(2) 0.45955(9) 0.0124(7) Uani 1 1 d . . . . .
C3 C 0.36426(13) 0.0387(2) 0.42686(10) 0.0157(7) Uani 1 1 d . . . . .
H3 H 0.386469 -0.021820 0.437634 0.019 Uiso 1 1 calc R U . . .
C4 C 0.34156(13) 0.0596(2) 0.37931(10) 0.0167(7) Uani 1 1 d . . . . .
H4 H 0.346933 0.012622 0.357604 0.020 Uiso 1 1 calc R U . . .
C5 C 0.31116(13) 0.1489(2) 0.36350(10) 0.0149(7) Uani 1 1 d . . . . .
H5 H 0.297369 0.164897 0.330955 0.018 Uiso 1 1 calc R U . . .
C6 C 0.30030(12) 0.2162(2) 0.39474(9) 0.0130(7) Uani 1 1 d . . . . .
C7 C 0.38964(13) 0.0822(2) 0.51075(9) 0.0138(7) Uani 1 1 d . . . . .
C8 C 0.44451(13) 0.1289(2) 0.53201(10) 0.0165(7) Uani 1 1 d . . . . .
C9 C 0.48036(14) 0.0975(3) 0.57673(10) 0.0213(8) Uani 1 1 d . . . . .
H9 H 0.517303 0.128756 0.590897 0.026 Uiso 1 1 calc R U . . .
C10 C 0.46422(15) 0.0224(3) 0.60134(11) 0.0233(8) Uani 1 1 d D . . . .
C11 C 0.40966(14) -0.0207(2) 0.58038(10) 0.0202(8) Uani 1 1 d . . . . .
H11 H 0.397574 -0.071256 0.597095 0.024 Uiso 1 1 calc R U . . .
C12 C 0.37183(13) 0.0077(2) 0.53555(10) 0.0155(7) Uani 1 1 d . . . . .
C13 C 0.46726(13) 0.2055(3) 0.50540(10) 0.0177(7) Uani 1 1 d . . . . .
H13 H 0.433038 0.241400 0.482200 0.021 Uiso 1 1 calc R U . . .
C14 C 0.49891(15) 0.1505(3) 0.47767(12) 0.0281(9) Uani 1 1 d . . . . .
H14A H 0.532057 0.112655 0.499444 0.042 Uiso 1 1 calc R U . . .
H14B H 0.512587 0.200975 0.460480 0.042 Uiso 1 1 calc R U . . .
H14C H 0.472295 0.102576 0.455376 0.042 Uiso 1 1 calc R U . . .
C15 C 0.50698(14) 0.2872(3) 0.53664(11) 0.0268(8) Uani 1 1 d . . . . .
H15A H 0.488806 0.316797 0.557201 0.040 Uiso 1 1 calc R U . . .
H15B H 0.513532 0.341277 0.516954 0.040 Uiso 1 1 calc R U . . .
H15C H 0.544120 0.256136 0.555820 0.040 Uiso 1 1 calc R U . . .
C16 C 0.5116(2) -0.0139(4) 0.64774(14) 0.0175(13) Uani 0.69 1 d D U P B 1
H16 H 0.550464 0.002894 0.646979 0.021 Uiso 0.69 1 calc R U P B 1
C17 C 0.5037(2) 0.0448(4) 0.68840(16) 0.0266(13) Uani 0.69 1 d D U P B 1
H17A H 0.464743 0.031974 0.688276 0.040 Uiso 0.69 1 calc R U P B 1
H17B H 0.508540 0.118373 0.684565 0.040 Uiso 0.69 1 calc R U P B 1
H17C H 0.532635 0.021691 0.718287 0.040 Uiso 0.69 1 calc R U P B 1
C18 C 0.5087(4) -0.1292(4) 0.6561(3) 0.030(2) Uani 0.69 1 d D U P B 1
H18A H 0.540553 -0.148610 0.685128 0.045 Uiso 0.69 1 calc R U P B 1
H18B H 0.512162 -0.167065 0.629606 0.045 Uiso 0.69 1 calc R U P B 1
H18C H 0.471642 -0.145771 0.658842 0.045 Uiso 0.69 1 calc R U P B 1
C16B C 0.4909(4) -0.0065(8) 0.6540(2) 0.017(3) Uani 0.31 1 d D U P B 2
H16B H 0.459688 -0.014989 0.666988 0.021 Uiso 0.31 1 calc R U P B 2
C17B C 0.5352(5) 0.0728(8) 0.6827(4) 0.028(3) Uani 0.31 1 d D U P B 2
H17D H 0.551480 0.051337 0.715652 0.042 Uiso 0.31 1 calc R U P B 2
H17E H 0.516182 0.139433 0.680316 0.042 Uiso 0.31 1 calc R U P B 2
H17F H 0.566354 0.078389 0.670420 0.042 Uiso 0.31 1 calc R U P B 2
C18B C 0.5211(7) -0.1092(9) 0.6546(6) 0.017(4) Uani 0.31 1 d D U P B 2
H18D H 0.561138 -0.105728 0.677209 0.025 Uiso 0.31 1 calc R U P B 2
H18E H 0.521065 -0.123621 0.623242 0.025 Uiso 0.31 1 calc R U P B 2
H18F H 0.500428 -0.163796 0.663881 0.025 Uiso 0.31 1 calc R U P B 2
C19 C 0.31365(14) -0.0471(3) 0.51393(10) 0.0193(8) Uani 1 1 d . . . . .
H19 H 0.287378 -0.002812 0.488218 0.023 Uiso 1 1 calc R U . . .
C20 C 0.28448(15) -0.0656(3) 0.54953(11) 0.0261(8) Uani 1 1 d . . . . .
H20A H 0.306422 -0.117147 0.572452 0.039 Uiso 1 1 calc R U . . .
H20B H 0.244799 -0.089955 0.533011 0.039 Uiso 1 1 calc R U . . .
H20C H 0.283616 -0.001386 0.565850 0.039 Uiso 1 1 calc R U . . .
C21 C 0.32089(16) -0.1491(3) 0.49219(12) 0.0311(9) Uani 1 1 d . . . . .
H21A H 0.336336 -0.136621 0.467518 0.047 Uiso 1 1 calc R U . . .
H21B H 0.283200 -0.183277 0.478592 0.047 Uiso 1 1 calc R U . . .
H21C H 0.347771 -0.192913 0.516543 0.047 Uiso 1 1 calc R U . . .
C22 C 0.27150(13) 0.3160(2) 0.37506(9) 0.0130(7) Uani 1 1 d . . . . .
C23 C 0.21042(13) 0.3248(2) 0.35561(9) 0.0143(7) Uani 1 1 d . . . . .
C24 C 0.18566(13) 0.4149(2) 0.33267(10) 0.0159(7) Uani 1 1 d . . . . .
H24 H 0.144644 0.420426 0.319309 0.019 Uiso 1 1 calc R U . . .
C25 C 0.21883(14) 0.4965(2) 0.32875(10) 0.0162(7) Uani 1 1 d D . . . .
C26 C 0.27970(14) 0.4886(3) 0.34954(10) 0.0187(8) Uani 1 1 d D . . . .
H26 H 0.303189 0.544775 0.347881 0.022 Uiso 1 1 calc R U . . .
C27 C 0.30520(13) 0.4003(2) 0.37216(10) 0.0163(7) Uani 1 1 d D . . . .
C28 C 0.17286(13) 0.2360(2) 0.35914(10) 0.0162(7) Uani 1 1 d . . . . .
H28 H 0.195733 0.195547 0.387728 0.019 Uiso 1 1 calc R U . . .
C29 C 0.11722(13) 0.2715(2) 0.36513(11) 0.0210(8) Uani 1 1 d . . . . .
H29A H 0.127042 0.318914 0.391764 0.032 Uiso 1 1 calc R U . . .
H29B H 0.096802 0.212060 0.371014 0.032 Uiso 1 1 calc R U . . .
H29C H 0.092240 0.306378 0.336459 0.032 Uiso 1 1 calc R U . . .
C30 C 0.15822(15) 0.1644(3) 0.31678(12) 0.0276(9) Uani 1 1 d . . . . .
H30A H 0.135822 0.201953 0.288095 0.041 Uiso 1 1 calc R U . . .
H30B H 0.135330 0.106500 0.320718 0.041 Uiso 1 1 calc R U . . .
H30C H 0.194132 0.138941 0.314401 0.041 Uiso 1 1 calc R U . . .
C31 C 0.19236(14) 0.5941(3) 0.30207(10) 0.0200(8) Uani 1 1 d . . . . .
H31 H 0.222404 0.649180 0.312713 0.024 Uiso 1 1 calc R U . . .
C32 C 0.13929(16) 0.6315(3) 0.31073(12) 0.0320(9) Uani 1 1 d . . . . .
H32A H 0.126224 0.696617 0.294322 0.048 Uiso 1 1 calc R U . . .
H32B H 0.149135 0.641359 0.344512 0.048 Uiso 1 1 calc R U . . .
H32C H 0.108265 0.580569 0.298937 0.048 Uiso 1 1 calc R U . . .
C33 C 0.17690(18) 0.5788(3) 0.24938(12) 0.0405(11) Uani 1 1 d . . . . .
H33A H 0.149010 0.522530 0.238300 0.061 Uiso 1 1 calc R U . . .
H33B H 0.212017 0.562105 0.243413 0.061 Uiso 1 1 calc R U . . .
H33C H 0.159757 0.641825 0.232642 0.061 Uiso 1 1 calc R U . . .
C34 C 0.37197(13) 0.3930(3) 0.39236(10) 0.0200(8) Uani 1 1 d . . . . .
H34 H 0.382892 0.334397 0.414966 0.024 Uiso 1 1 calc R U . . .
C35 C 0.40068(14) 0.4887(3) 0.41924(11) 0.0281(9) Uani 1 1 d . . . . .
H35A H 0.442281 0.476403 0.435334 0.042 Uiso 1 1 calc R U . . .
H35B H 0.383497 0.505508 0.442445 0.042 Uiso 1 1 calc R U . . .
H35C H 0.394753 0.545991 0.397257 0.042 Uiso 1 1 calc R U . . .
C36 C 0.39483(15) 0.3692(3) 0.35336(12) 0.0312(9) Uani 1 1 d . . . . .
H36A H 0.384810 0.425502 0.330580 0.047 Uiso 1 1 calc R U . . .
H36B H 0.377261 0.305560 0.337480 0.047 Uiso 1 1 calc R U . . .
H36C H 0.437026 0.361349 0.367075 0.047 Uiso 1 1 calc R U . . .
C37 C 0.36158(14) 0.3807(3) 0.52952(10) 0.0212(8) Uani 0.92 1 d . . P A 1
H37A H 0.386901 0.331674 0.552742 0.025 Uiso 0.92 1 calc R U P A 1
H37B H 0.383719 0.407409 0.510943 0.025 Uiso 0.92 1 calc R U P A 1
C38 C 0.34807(14) 0.4699(3) 0.55608(10) 0.0208(8) Uani 0.92 1 d . . P A 1
H38A H 0.333666 0.440886 0.579574 0.025 Uiso 0.92 1 calc R U P A 1
H38B H 0.315909 0.509671 0.533423 0.025 Uiso 0.92 1 calc R U P A 1
C37B C 0.36158(14) 0.3807(3) 0.52952(10) 0.0212(8) Uani 0.08 1 d . . P A 2
H37C H 0.399640 0.353243 0.550172 0.025 Uiso 0.08 1 calc R U P A 2
H37D H 0.367377 0.410858 0.501940 0.025 Uiso 0.08 1 calc R U P A 2
C38B C 0.34807(14) 0.4699(3) 0.55608(10) 0.0208(8) Uani 0.08 1 d . . P A 2
H38C H 0.333666 0.440886 0.579574 0.025 Uiso 0.08 1 calc R U P A 2
H38D H 0.315909 0.509671 0.533423 0.025 Uiso 0.08 1 calc R U P A 2
C39 C 0.39745(15) 0.5452(3) 0.58175(11) 0.0233(8) Uani 1 1 d . . . . .
C40 C 0.42123(16) 0.5934(3) 0.54730(12) 0.0328(9) Uani 1 1 d . . . . .
H40A H 0.450375 0.645048 0.563632 0.049 Uiso 1 1 calc R U . . .
H40B H 0.389566 0.626039 0.521633 0.049 Uiso 1 1 calc R U . . .
H40C H 0.439043 0.540298 0.534477 0.049 Uiso 1 1 calc R U . . .
C41 C 0.37274(17) 0.6293(3) 0.60372(13) 0.0362(10) Uani 1 1 d . . . . .
H41A H 0.403145 0.679300 0.619489 0.054 Uiso 1 1 calc R U . . .
H41B H 0.358554 0.598789 0.626665 0.054 Uiso 1 1 calc R U . . .
H41C H 0.340688 0.663639 0.579069 0.054 Uiso 1 1 calc R U . . .
C42 C 0.44715(15) 0.4917(3) 0.62075(11) 0.0322(9) Uani 1 1 d . . . . .
H42A H 0.463281 0.437641 0.607041 0.048 Uiso 1 1 calc R U . . .
H42B H 0.432520 0.461562 0.643492 0.048 Uiso 1 1 calc R U . . .
H42C H 0.477452 0.541824 0.636666 0.048 Uiso 1 1 calc R U . . .
C51 C 0.17523(18) 0.2750(3) 0.18148(14) 0.0298(11) Uani 0.86 1 d . . P C 1
C52 C 0.2143(2) 0.3149(5) 0.22328(16) 0.0353(11) Uani 0.86 1 d . . P C 1
H52 H 0.206075 0.308737 0.251061 0.042 Uiso 0.86 1 calc R U P C 1
C53 C 0.2643(2) 0.3627(4) 0.22565(15) 0.0372(12) Uani 0.86 1 d . . P C 1
H53 H 0.290341 0.387935 0.254912 0.045 Uiso 0.86 1 calc R U P C 1
C54 C 0.2769(2) 0.3743(3) 0.18601(16) 0.0352(11) Uani 0.86 1 d . . P C 1
H54 H 0.311507 0.407773 0.187622 0.042 Uiso 0.86 1 calc R U P C 1
C55 C 0.2386(2) 0.3366(4) 0.14349(15) 0.0334(12) Uani 0.86 1 d . . P C 1
H55 H 0.246944 0.344356 0.115814 0.040 Uiso 0.86 1 calc R U P C 1
C56 C 0.18858(19) 0.2882(4) 0.14140(14) 0.0304(11) Uani 0.86 1 d . . P C 1
H56 H 0.162548 0.263223 0.112060 0.036 Uiso 0.86 1 calc R U P C 1
C57 C 0.1211(2) 0.2223(4) 0.17966(16) 0.0449(13) Uani 0.86 1 d . . P C 1
H57A H 0.130702 0.153986 0.193626 0.067 Uiso 0.86 1 calc R U P C 1
H57B H 0.094545 0.216000 0.146883 0.067 Uiso 0.86 1 calc R U P C 1
H57C H 0.102613 0.262420 0.197264 0.067 Uiso 0.86 1 calc R U P C 1
C51B C 0.2402(8) 0.3495(19) 0.1947(6) 0.033(7) Uiso 0.14 1 d DG . P D 2
C52B C 0.2087(10) 0.323(2) 0.2223(5) 0.0353(11) Uani 0.14 1 d DG . P D 2
H52B H 0.223330 0.338787 0.254838 0.042 Uiso 0.14 1 calc R U P D 2
C53B C 0.1558(9) 0.273(2) 0.2021(7) 0.049(8) Uiso 0.14 1 d G . P D 2
H53B H 0.134314 0.254686 0.220962 0.058 Uiso 0.14 1 calc R U P D 2
C54B C 0.1344(8) 0.2496(17) 0.1545(7) 0.047(8) Uiso 0.14 1 d G . P D 2
H54B H 0.098285 0.215408 0.140748 0.057 Uiso 0.14 1 calc R U P D 2
C55B C 0.1659(9) 0.276(2) 0.1270(5) 0.0304(11) Uani 0.14 1 d G . P D 2
H55B H 0.151273 0.260230 0.094410 0.036 Uiso 0.14 1 calc R U P D 2
C56B C 0.2188(9) 0.326(2) 0.1471(6) 0.0334(12) Uani 0.14 1 d DG . P D 2
H56B H 0.240290 0.344330 0.128285 0.040 Uiso 0.14 1 calc R U P D 2
C57B C 0.2965(12) 0.406(3) 0.2162(10) 0.074(12) Uiso 0.14 1 d D . P D 2
H57D H 0.312933 0.418372 0.192131 0.112 Uiso 0.07 1 calc R U P D 2
H57E H 0.289863 0.471154 0.229027 0.112 Uiso 0.07 1 calc R U P D 2
H57F H 0.323640 0.364242 0.241510 0.112 Uiso 0.07 1 calc R U P D 2
H57G H 0.304691 0.417474 0.249648 0.112 Uiso 0.07 1 calc R U P D 2
H57H H 0.327760 0.364691 0.212752 0.112 Uiso 0.07 1 calc R U P D 2
H57I H 0.293984 0.471603 0.200268 0.112 Uiso 0.07 1 calc R U P D 2
C61 C 0.500000 0.5335(4) 0.250000 0.0287(13) Uani 1 2 d S T P . .
C62 C 0.54290(16) 0.4782(3) 0.24138(11) 0.0332(9) Uani 1 1 d . . . . .
H62 H 0.572760 0.514015 0.235426 0.040 Uiso 1 1 calc R U . . .
C63 C 0.54304(17) 0.3725(3) 0.24128(12) 0.0363(10) Uani 1 1 d . . . . .
H63 H 0.572701 0.336285 0.235223 0.044 Uiso 1 1 calc R U . . .
C64 C 0.500000 0.3195(4) 0.250000 0.0381(14) Uani 1 2 d S T P . .
H64 H 0.500000 0.246764 0.250000 0.046 Uiso 1 2 calc R U P . .
C65 C 0.500000 0.6485(4) 0.250000 0.0456(16) Uani 1 2 d S T P . .
H65A H 0.490847 0.673476 0.276610 0.068 Uiso 0.5 1 calc R U P . .
H65B H 0.470830 0.673476 0.220592 0.068 Uiso 0.5 1 calc R U P . .
H65C H 0.538323 0.673476 0.252798 0.068 Uiso 0.5 1 calc R U P . .

loop_
_atom_site_aniso_label
_atom_site_aniso_U_11
_atom_site_aniso_U_22
_atom_site_aniso_U_33
_atom_site_aniso_U_23
_atom_site_aniso_U_13
_atom_site_aniso_U_12
Sn1 0.01542(13) 0.01323(14) 0.01380(11) -0.00131(11) 0.00749(9) -0.00041(13)
Sn2 0.01542(13) 0.01323(14) 0.01380(11) -0.00131(11) 0.00749(9) -0.00041(13)
C1 0.0072(14) 0.0135(18) 0.0164(13) -0.0026(14) 0.0061(11) -0.0051(15)
C2 0.0099(16) 0.0135(18) 0.0162(14) -0.0018(13) 0.0076(12) -0.0059(15)
C3 0.0153(17) 0.0102(18) 0.0208(15) 0.0020(13) 0.0057(13) 0.0023(15)
C4 0.0196(18) 0.0170(19) 0.0154(15) -0.0029(14) 0.0087(13) -0.0003(16)
C5 0.0133(17) 0.0184(19) 0.0120(14) 0.0022(13) 0.0036(13) -0.0016(15)
C6 0.0113(15) 0.0110(18) 0.0172(14) -0.0006(13) 0.0060(12) -0.0033(15)
C7 0.0161(17) 0.0119(18) 0.0138(14) -0.0008(13) 0.0060(13) 0.0027(15)
C8 0.0174(18) 0.0146(19) 0.0173(15) -0.0006(13) 0.0063(13) 0.0026(16)
C9 0.0162(18) 0.019(2) 0.0230(16) -0.0038(15) 0.0010(14) -0.0016(16)
C10 0.032(2) 0.0138(19) 0.0191(16) 0.0019(14) 0.0041(15) -0.0002(17)
C11 0.029(2) 0.0152(19) 0.0173(15) 0.0029(14) 0.0093(14) -0.0011(17)
C12 0.0181(18) 0.0143(18) 0.0163(15) 0.0006(14) 0.0090(13) 0.0031(16)
C13 0.0133(16) 0.0174(18) 0.0204(14) -0.0007(15) 0.0040(12) -0.0027(17)
C14 0.032(2) 0.024(2) 0.0345(19) -0.0012(16) 0.0197(17) -0.0070(18)
C15 0.0249(19) 0.025(2) 0.0309(17) -0.0029(17) 0.0115(15) -0.0057(19)
C16 0.010(3) 0.026(3) 0.017(2) 0.006(2) 0.0062(19) 0.003(3)
C17 0.020(3) 0.035(4) 0.020(2) 0.000(2) 0.002(2) 0.008(3)
C18 0.031(4) 0.026(3) 0.030(3) 0.014(2) 0.008(3) 0.003(3)
C16B 0.008(5) 0.025(4) 0.019(4) 0.007(4) 0.006(3) -0.001(4)
C17B 0.022(6) 0.036(7) 0.020(5) 0.003(5) 0.002(5) 0.009(6)
C18B 0.013(5) 0.016(5) 0.017(5) 0.004(3) 0.000(3) -0.007(4)
C19 0.0196(18) 0.0201(19) 0.0170(15) 0.0080(14) 0.0052(13) -0.0029(16)
C20 0.025(2) 0.028(2) 0.0273(17) 0.0078(16) 0.0123(15) -0.0002(18)
C21 0.034(2) 0.032(2) 0.0277(18) -0.0052(17) 0.0115(16) -0.0112(19)
C22 0.0169(16) 0.0138(19) 0.0109(13) 0.0013(13) 0.0081(12) 0.0019(15)
C23 0.0173(17) 0.0147(19) 0.0121(13) -0.0025(13) 0.0068(12) -0.0004(15)
C24 0.0115(16) 0.019(2) 0.0159(15) -0.0003(14) 0.0039(13) 0.0008(16)
C25 0.0210(18) 0.0158(19) 0.0117(14) 0.0002(13) 0.0061(13) 0.0008(16)
C26 0.0230(19) 0.0163(19) 0.0178(15) 0.0025(14) 0.0088(14) -0.0040(17)
C27 0.0185(18) 0.0180(19) 0.0132(14) 0.0014(14) 0.0068(13) -0.0013(16)
C28 0.0139(17) 0.0145(19) 0.0195(15) 0.0024(13) 0.0053(13) -0.0029(15)
C29 0.0194(18) 0.018(2) 0.0274(17) 0.0017(14) 0.0107(14) -0.0029(16)
C30 0.025(2) 0.026(2) 0.0355(19) -0.0093(16) 0.0158(16) -0.0076(18)
C31 0.0187(18) 0.0167(19) 0.0236(16) 0.0061(15) 0.0067(14) 0.0009(16)
C32 0.041(2) 0.027(2) 0.035(2) 0.0124(17) 0.0223(18) 0.012(2)
C33 0.057(3) 0.042(3) 0.0290(19) 0.0210(18) 0.0231(19) 0.026(2)
C34 0.0159(18) 0.0170(19) 0.0242(16) 0.0083(15) 0.0042(14) -0.0007(16)
C35 0.0199(19) 0.031(2) 0.0274(18) 0.0035(16) 0.0022(15) -0.0077(18)
C36 0.019(2) 0.034(2) 0.041(2) -0.0057(18) 0.0117(17) -0.0031(18)
C37 0.0188(18) 0.025(2) 0.0202(16) -0.0029(15) 0.0076(14) -0.0046(17)
C38 0.0212(19) 0.021(2) 0.0207(16) -0.0014(14) 0.0090(14) -0.0055(17)
C37B 0.0188(18) 0.025(2) 0.0202(16) -0.0029(15) 0.0076(14) -0.0046(17)
C38B 0.0212(19) 0.021(2) 0.0207(16) -0.0014(14) 0.0090(14) -0.0055(17)
C39 0.030(2) 0.020(2) 0.0211(16) -0.0053(15) 0.0117(15) -0.0083(17)
C40 0.042(2) 0.024(2) 0.035(2) -0.0039(17) 0.0182(18) -0.012(2)
C41 0.046(3) 0.026(2) 0.042(2) -0.0136(18) 0.0230(19) -0.011(2)
C42 0.028(2) 0.039(2) 0.0259(18) -0.0054(17) 0.0061(16) -0.015(2)
C51 0.031(3) 0.023(3) 0.039(2) 0.0039(19) 0.016(2) 0.011(2)
C52 0.055(3) 0.028(3) 0.0287(19) -0.0019(18) 0.0221(19) 0.012(2)
C53 0.038(3) 0.035(3) 0.033(2) -0.011(2) 0.006(2) 0.004(3)
C54 0.037(3) 0.021(3) 0.049(3) 0.006(2) 0.018(2) 0.005(2)
C55 0.041(3) 0.035(3) 0.029(2) 0.0116(19) 0.019(2) 0.013(3)
C56 0.035(3) 0.035(3) 0.019(2) 0.007(2) 0.0067(19) 0.015(3)
C57 0.050(3) 0.048(4) 0.042(3) -0.003(2) 0.023(2) 0.002(3)
C52B 0.055(3) 0.028(3) 0.0287(19) -0.0019(18) 0.0221(19) 0.012(2)
C55B 0.035(3) 0.035(3) 0.019(2) 0.007(2) 0.0067(19) 0.015(3)
C56B 0.041(3) 0.035(3) 0.029(2) 0.0116(19) 0.019(2) 0.013(3)
C61 0.026(3) 0.029(3) 0.022(2) 0.000 -0.001(2) 0.000
C62 0.034(2) 0.037(3) 0.0255(18) 0.0032(17) 0.0084(16) -0.001(2)
C63 0.044(3) 0.038(3) 0.032(2) 0.0003(18) 0.0196(18) 0.007(2)
C64 0.056(4) 0.030(3) 0.031(3) 0.000 0.019(3) 0.000
C65 0.033(3) 0.038(4) 0.051(3) 0.000 -0.002(3) 0.000

loop_
_atom_type_symbol
_atom_type_description
_atom_type_scat_dispersion_real
_atom_type_scat_dispersion_imag
_atom_type_scat_source
C C 0.0033 0.0016 'International Tables Vol C Tables 4.2.6.8 and 6.1.1.4'
H H 0.0000 0.0000 'International Tables Vol C Tables 4.2.6.8 and 6.1.1.4'
Sn Sn -0.6537 1.4246 'International Tables Vol C Tables 4.2.6.8 and 6.1.1.4'

loop_
_geom_angle_atom_site_label_1
_geom_angle_atom_site_label_2
_geom_angle_atom_site_label_3
_geom_angle
_geom_angle_site_symmetry_1
_geom_angle_site_symmetry_3
C37 Sn1 C1 105.66(11) . .
C37 Sn1 Sn1 120.12(8) . 7_556
C1 Sn1 Sn1 111.63(8) . 7_556
C37B Sn2 C1 109.01(16) . .
C1 Sn2 Sn2 111.90(17) . 7_556
C2 C1 C6 118.9(3) . .
C2 C1 Sn2 105.2(2) . .
C6 C1 Sn2 135.8(2) . .
C2 C1 Sn1 128.71(19) . .
C6 C1 Sn1 112.3(2) . .
C3 C2 C1 119.0(3) . .
C3 C2 C7 116.3(3) . .
C1 C2 C7 124.3(3) . .
C4 C3 C2 121.4(3) . .
C4 C3 H3 119.3 . .
C2 C3 H3 119.3 . .
C5 C4 C3 119.7(3) . .
C5 C4 H4 120.1 . .
C3 C4 H4 120.1 . .
C4 C5 C6 120.8(3) . .
C4 C5 H5 119.6 . .
C6 C5 H5 119.6 . .
C5 C6 C1 119.8(3) . .
C5 C6 C22 117.1(2) . .
C1 C6 C22 122.9(3) . .
C12 C7 C8 119.6(3) . .
C12 C7 C2 121.8(3) . .
C8 C7 C2 118.2(3) . .
C9 C8 C7 118.9(3) . .
C9 C8 C13 119.4(3) . .
C7 C8 C13 121.4(3) . .
C10 C9 C8 122.4(3) . .
C10 C9 H9 118.8 . .
C8 C9 H9 118.8 . .
C9 C10 C11 117.8(3) . .
C9 C10 C16 116.3(3) . .
C11 C10 C16 125.6(3) . .
C9 C10 C16B 130.0(5) . .
C11 C10 C16B 110.6(5) . .
C10 C11 C12 122.3(3) . .
C10 C11 H11 118.8 . .
C12 C11 H11 118.8 . .
C11 C12 C7 118.9(3) . .
C11 C12 C19 119.1(3) . .
C7 C12 C19 121.8(3) . .
C8 C13 C15 113.9(2) . .
C8 C13 C14 110.9(3) . .
C15 C13 C14 109.3(3) . .
C8 C13 H13 107.5 . .
C15 C13 H13 107.5 . .
C14 C13 H13 107.5 . .
C13 C14 H14A 109.5 . .
C13 C14 H14B 109.5 . .
H14A C14 H14B 109.5 . .
C13 C14 H14C 109.5 . .
H14A C14 H14C 109.5 . .
H14B C14 H14C 109.5 . .
C13 C15 H15A 109.5 . .
C13 C15 H15B 109.5 . .
H15A C15 H15B 109.5 . .
C13 C15 H15C 109.5 . .
H15A C15 H15C 109.5 . .
H15B C15 H15C 109.5 . .
C18 C16 C17 109.1(4) . .
C18 C16 C10 112.9(5) . .
C17 C16 C10 108.1(3) . .
C18 C16 H16 108.9 . .
C17 C16 H16 108.9 . .
C10 C16 H16 108.9 . .
C16 C17 H17A 109.5 . .
C16 C17 H17B 109.5 . .
H17A C17 H17B 109.5 . .
C16 C17 H17C 109.5 . .
H17A C17 H17C 109.5 . .
H17B C17 H17C 109.5 . .
C16 C18 H18A 109.5 . .
C16 C18 H18B 109.5 . .
H18A C18 H18B 109.5 . .
C16 C18 H18C 109.5 . .
H18A C18 H18C 109.5 . .
H18B C18 H18C 109.5 . .
C17B C16B C18B 109.8(7) . .
C17B C16B C10 111.9(7) . .
C18B C16B C10 104.2(9) . .
C17B C16B H16B 110.2 . .
C18B C16B H16B 110.2 . .
C10 C16B H16B 110.2 . .
C16B C17B H17D 109.5 . .
C16B C17B H17E 109.5 . .
H17D C17B H17E 109.5 . .
C16B C17B H17F 109.5 . .
H17D C17B H17F 109.5 . .
H17E C17B H17F 109.5 . .
C16B C18B H18D 109.5 . .
C16B C18B H18E 109.5 . .
H18D C18B H18E 109.5 . .
C16B C18B H18F 109.5 . .
H18D C18B H18F 109.5 . .
H18E C18B H18F 109.5 . .
C12 C19 C21 110.6(3) . .
C12 C19 C20 112.7(3) . .
C21 C19 C20 109.6(3) . .
C12 C19 H19 108.0 . .
C21 C19 H19 108.0 . .
C20 C19 H19 108.0 . .
C19 C20 H20A 109.5 . .
C19 C20 H20B 109.5 . .
H20A C20 H20B 109.5 . .
C19 C20 H20C 109.5 . .
H20A C20 H20C 109.5 . .
H20B C20 H20C 109.5 . .
C19 C21 H21A 109.5 . .
C19 C21 H21B 109.5 . .
H21A C21 H21B 109.5 . .
C19 C21 H21C 109.5 . .
H21A C21 H21C 109.5 . .
H21B C21 H21C 109.5 . .
C27 C22 C23 118.8(3) . .
C27 C22 C6 119.9(3) . .
C23 C22 C6 121.1(3) . .
C24 C23 C22 119.1(3) . .
C24 C23 C28 120.9(3) . .
C22 C23 C28 120.0(3) . .
C25 C24 C23 122.0(3) . .
C25 C24 H24 119.0 . .
C23 C24 H24 119.0 . .
C24 C25 C26 118.7(3) . .
C24 C25 C31 122.6(3) . .
C26 C25 C31 118.7(3) . .
C27 C26 C25 120.4(3) . .
C27 C26 H26 119.8 . .
C25 C26 H26 119.8 . .
C26 C27 C22 121.0(3) . .
C26 C27 C34 118.7(3) . .
C22 C27 C34 120.2(3) . .
C23 C28 C30 111.4(2) . .
C23 C28 C29 112.5(3) . .
C30 C28 C29 110.2(3) . .
C23 C28 H28 107.5 . .
C30 C28 H28 107.5 . .
C29 C28 H28 107.5 . .
C28 C29 H29A 109.5 . .
C28 C29 H29B 109.5 . .
H29A C29 H29B 109.5 . .
C28 C29 H29C 109.5 . .
H29A C29 H29C 109.5 . .
H29B C29 H29C 109.5 . .
C28 C30 H30A 109.5 . .
C28 C30 H30B 109.5 . .
H30A C30 H30B 109.5 . .
C28 C30 H30C 109.5 . .
H30A C30 H30C 109.5 . .
H30B C30 H30C 109.5 . .
C32 C31 C25 113.9(3) . .
C32 C31 C33 109.4(3) . .
C25 C31 C33 110.3(3) . .
C32 C31 H31 107.7 . .
C25 C31 H31 107.7 . .
C33 C31 H31 107.7 . .
C31 C32 H32A 109.5 . .
C31 C32 H32B 109.5 . .
H32A C32 H32B 109.5 . .
C31 C32 H32C 109.5 . .
H32A C32 H32C 109.5 . .
H32B C32 H32C 109.5 . .
C31 C33 H33A 109.5 . .
C31 C33 H33B 109.5 . .
H33A C33 H33B 109.5 . .
C31 C33 H33C 109.5 . .
H33A C33 H33C 109.5 . .
H33B C33 H33C 109.5 . .
C35 C34 C36 110.7(3) . .
C35 C34 C27 112.6(3) . .
C36 C34 C27 110.7(2) . .
C35 C34 H34 107.5 . .
C36 C34 H34 107.5 . .
C27 C34 H34 107.5 . .
C34 C35 H35A 109.5 . .
C34 C35 H35B 109.5 . .
H35A C35 H35B 109.5 . .
C34 C35 H35C 109.5 . .
H35A C35 H35C 109.5 . .
H35B C35 H35C 109.5 . .
C34 C36 H36A 109.5 . .
C34 C36 H36B 109.5 . .
H36A C36 H36B 109.5 . .
C34 C36 H36C 109.5 . .
H36A C36 H36C 109.5 . .
H36B C36 H36C 109.5 . .
C38 C37 Sn1 115.3(2) . .
C38 C37 H37A 108.4 . .
Sn1 C37 H37A 108.4 . .
C38 C37 H37B 108.4 . .
Sn1 C37 H37B 108.4 . .
H37A C37 H37B 107.5 . .
C37 C38 C39 117.9(3) . .
C37 C38 H38A 107.8 . .
C39 C38 H38A 107.8 . .
C37 C38 H38B 107.8 . .
C39 C38 H38B 107.8 . .
H38A C38 H38B 107.2 . .
C38B C37B Sn2 123.9(2) . .
C38B C37B H37C 106.4 . .
Sn2 C37B H37C 106.4 . .
C38B C37B H37D 106.4 . .
Sn2 C37B H37D 106.4 . .
H37C C37B H37D 106.4 . .
C37B C38B C39 117.9(3) . .
C37B C38B H38C 107.8 . .
C39 C38B H38C 107.8 . .
C37B C38B H38D 107.8 . .
C39 C38B H38D 107.8 . .
H38C C38B H38D 107.2 . .
C40 C39 C41 109.2(3) . .
C40 C39 C42 108.7(3) . .
C41 C39 C42 108.8(3) . .
C40 C39 C38 110.5(3) . .
C41 C39 C38 108.0(3) . .
C42 C39 C38 111.5(3) . .
C40 C39 C38B 110.5(3) . .
C41 C39 C38B 108.0(3) . .
C42 C39 C38B 111.5(3) . .
C39 C40 H40A 109.5 . .
C39 C40 H40B 109.5 . .
H40A C40 H40B 109.5 . .
C39 C40 H40C 109.5 . .
H40A C40 H40C 109.5 . .
H40B C40 H40C 109.5 . .
C39 C41 H41A 109.5 . .
C39 C41 H41B 109.5 . .
H41A C41 H41B 109.5 . .
C39 C41 H41C 109.5 . .
H41A C41 H41C 109.5 . .
H41B C41 H41C 109.5 . .
C39 C42 H42A 109.5 . .
C39 C42 H42B 109.5 . .
H42A C42 H42B 109.5 . .
C39 C42 H42C 109.5 . .
H42A C42 H42C 109.5 . .
H42B C42 H42C 109.5 . .
C52 C51 C56 116.8(4) . .
C52 C51 C57 121.3(4) . .
C56 C51 C57 121.9(4) . .
C53 C52 C51 122.1(4) . .
C53 C52 H52 119.0 . .
C51 C52 H52 119.0 . .
C52 C53 C54 120.3(4) . .
C52 C53 H53 119.8 . .
C54 C53 H53 119.8 . .
C53 C54 C55 119.4(4) . .
C53 C54 H54 120.3 . .
C55 C54 H54 120.3 . .
C56 C55 C54 120.0(4) . .
C56 C55 H55 120.0 . .
C54 C55 H55 120.0 . .
C55 C56 C51 121.4(4) . .
C55 C56 H56 119.3 . .
C51 C56 H56 119.3 . .
C51 C57 H57A 109.5 . .
C51 C57 H57B 109.5 . .
H57A C57 H57B 109.5 . .
C51 C57 H57C 109.5 . .
H57A C57 H57C 109.5 . .
H57B C57 H57C 109.5 . .
C52B C51B C56B 120.0 . .
C52B C51B C57B 120.0(4) . .
C56B C51B C57B 120.0(4) . .
C53B C52B C51B 120.0 . .
C53B C52B H52B 120.0 . .
C51B C52B H52B 120.0 . .
C52B C53B C54B 120.0 . .
C52B C53B H53B 120.0 . .
C54B C53B H53B 120.0 . .
C53B C54B C55B 120.0 . .
C53B C54B H54B 120.0 . .
C55B C54B H54B 120.0 . .
C54B C55B C56B 120.0 . .
C54B C55B H55B 120.0 . .
C56B C55B H55B 120.0 . .
C55B C56B C51B 120.0 . .
C55B C56B H56B 120.0 . .
C51B C56B H56B 120.0 . .
C51B C57B H57D 109.5 . .
C51B C57B H57E 109.5 . .
H57D C57B H57E 109.5 . .
C51B C57B H57F 109.5 . .
H57D C57B H57F 109.5 . .
H57E C57B H57F 109.5 . .
C51B C57B H57G 109.5 . .
H57D C57B H57G 141.1 . .
H57E C57B H57G 56.3 . .
H57F C57B H57G 56.3 . .
C51B C57B H57H 109.5 . .
H57D C57B H57H 56.3 . .
H57E C57B H57H 141.1 . .
H57F C57B H57H 56.3 . .
H57G C57B H57H 109.5 . .
C51B C57B H57I 109.5 . .
H57D C57B H57I 56.3 . .
H57E C57B H57I 56.3 . .
H57F C57B H57I 141.1 . .
H57G C57B H57I 109.5 . .
H57H C57B H57I 109.5 . .
C62 C61 C62 117.5(5) 2_655 .
C62 C61 C65 121.3(2) 2_655 .
C62 C61 C65 121.3(2) . .
C63 C62 C61 121.5(4) . .
C63 C62 H62 119.3 . .
C61 C62 H62 119.3 . .
C62 C63 C64 119.9(4) . .
C62 C63 H63 120.1 . .
C64 C63 H63 120.1 . .
C63 C64 C63 119.9(5) . 2_655
C63 C64 H64 120.1 . .
C63 C64 H64 120.1 2_655 .
C61 C65 H65A 109.5 . .
C61 C65 H65B 109.5 . .
H65A C65 H65B 109.5 . .
C61 C65 H65C 109.5 . .
H65A C65 H65C 109.5 . .
H65B C65 H65C 109.5 . .
C61 C65 H65A 109.472(12) . 2_655
H65A C65 H65A 141.1 . 2_655
H65B C65 H65A 56.2 . 2_655
H65C C65 H65A 56.3 . 2_655
C61 C65 H65B 109.473(5) . 2_655
H65A C65 H65B 56.3 . 2_655
H65B C65 H65B 141.1 . 2_655
H65C C65 H65B 56.2 . 2_655
H65A C65 H65B 109.5 2_655 2_655
C61 C65 H65C 109.471(5) . 2_655
H65A C65 H65C 56.2 . 2_655
H65B C65 H65C 56.3 . 2_655
H65C C65 H65C 141.1 . 2_655
H65A C65 H65C 109.5 2_655 2_655
H65B C65 H65C 109.5 2_655 2_655

loop_
_geom_bond_atom_site_label_1
_geom_bond_atom_site_label_2
_geom_bond_distance
_geom_bond_site_symmetry_2
Sn1 C37 2.169(3) .
Sn1 C1 2.194(3) .
Sn1 Sn1 2.7382(5) 7_556
Sn2 C37B 2.089(4) .
Sn2 C1 2.181(4) .
Sn2 Sn2 2.758(6) 7_556
C1 C2 1.409(4) .
C1 C6 1.416(4) .
C2 C3 1.401(4) .
C2 C7 1.512(4) .
C3 C4 1.381(4) .
C3 H3 0.9500 .
C4 C5 1.375(4) .
C4 H4 0.9500 .
C5 C6 1.398(4) .
C5 H5 0.9500 .
C6 C22 1.501(4) .
C7 C12 1.403(4) .
C7 C8 1.413(4) .
C8 C9 1.391(4) .
C8 C13 1.525(4) .
C9 C10 1.383(4) .
C9 H9 0.9500 .
C10 C11 1.387(4) .
C10 C16 1.547(5) .
C10 C16B 1.547(6) .
C11 C12 1.397(4) .
C11 H11 0.9500 .
C12 C19 1.527(4) .
C13 C15 1.526(4) .
C13 C14 1.534(4) .
C13 H13 1.0000 .
C14 H14A 0.9800 .
C14 H14B 0.9800 .
C14 H14C 0.9800 .
C15 H15A 0.9800 .
C15 H15B 0.9800 .
C15 H15C 0.9800 .
C16 C18 1.533(6) .
C16 C17 1.536(5) .
C16 H16 1.0000 .
C17 H17A 0.9800 .
C17 H17B 0.9800 .
C17 H17C 0.9800 .
C18 H18A 0.9800 .
C18 H18B 0.9800 .
C18 H18C 0.9800 .
C16B C17B 1.529(8) .
C16B C18B 1.533(8) .
C16B H16B 1.0000 .
C17B H17D 0.9800 .
C17B H17E 0.9800 .
C17B H17F 0.9800 .
C18B H18D 0.9800 .
C18B H18E 0.9800 .
C18B H18F 0.9800 .
C19 C21 1.530(5) .
C19 C20 1.536(4) .
C19 H19 1.0000 .
C20 H20A 0.9800 .
C20 H20B 0.9800 .
C20 H20C 0.9800 .
C21 H21A 0.9800 .
C21 H21B 0.9800 .
C21 H21C 0.9800 .
C22 C27 1.406(4) .
C22 C23 1.415(4) .
C23 C24 1.392(4) .
C23 C28 1.517(4) .
C24 C25 1.379(4) .
C24 H24 0.9500 .
C25 C26 1.411(4) .
C25 C31 1.525(4) .
C26 C27 1.373(4) .
C26 H26 0.9500 .
C27 C34 1.544(4) .
C28 C30 1.530(4) .
C28 C29 1.532(4) .
C28 H28 1.0000 .
C29 H29A 0.9800 .
C29 H29B 0.9800 .
C29 H29C 0.9800 .
C30 H30A 0.9800 .
C30 H30B 0.9800 .
C30 H30C 0.9800 .
C31 C32 1.518(5) .
C31 C33 1.528(4) .
C31 H31 1.0000 .
C32 H32A 0.9800 .
C32 H32B 0.9800 .
C32 H32C 0.9800 .
C33 H33A 0.9800 .
C33 H33B 0.9800 .
C33 H33C 0.9800 .
C34 C35 1.521(5) .
C34 C36 1.533(4) .
C34 H34 1.0000 .
C35 H35A 0.9800 .
C35 H35B 0.9800 .
C35 H35C 0.9800 .
C36 H36A 0.9800 .
C36 H36B 0.9800 .
C36 H36C 0.9800 .
C37 C38 1.527(4) .
C37 H37A 0.9900 .
C37 H37B 0.9900 .
C38 C39 1.541(4) .
C38 H38A 0.9900 .
C38 H38B 0.9900 .
C37B C38B 1.527(4) .
C37B H37C 0.9900 .
C37B H37D 0.9900 .
C38B C39 1.541(4) .
C38B H38C 0.9900 .
C38B H38D 0.9900 .
C39 C40 1.524(4) .
C39 C41 1.530(5) .
C39 C42 1.532(5) .
C40 H40A 0.9800 .
C40 H40B 0.9800 .
C40 H40C 0.9800 .
C41 H41A 0.9800 .
C41 H41B 0.9800 .
C41 H41C 0.9800 .
C42 H42A 0.9800 .
C42 H42B 0.9800 .
C42 H42C 0.9800 .
C51 C52 1.391(6) .
C51 C56 1.396(6) .
C51 C57 1.492(6) .
C52 C53 1.366(7) .
C52 H52 0.9500 .
C53 C54 1.371(6) .
C53 H53 0.9500 .
C54 C55 1.388(6) .
C54 H54 0.9500 .
C55 C56 1.374(6) .
C55 H55 0.9500 .
C56 H56 0.9500 .
C57 H57A 0.9800 .
C57 H57B 0.9800 .
C57 H57C 0.9800 .
C51B C52B 1.3900 .
C51B C56B 1.3900 .
C51B C57B 1.500(19) .
C52B C53B 1.3900 .
C52B H52B 0.9500 .
C53B C54B 1.3900 .
C53B H53B 0.9500 .
C54B C55B 1.3900 .
C54B H54B 0.9500 .
C55B C56B 1.3900 .
C55B H55B 0.9500 .
C56B H56B 0.9500 .
C57B H57D 0.9800 .
C57B H57E 0.9800 .
C57B H57F 0.9800 .
C57B H57G 0.9800 .
C57B H57H 0.9800 .
C57B H57I 0.9800 .
C61 C62 1.391(4) 2_655
C61 C62 1.391(4) .
C61 C65 1.500(7) .
C62 C63 1.380(5) .
C62 H62 0.9500 .
C63 C64 1.380(5) .
C63 H63 0.9500 .
C64 H64 0.9500 .
C65 H65A 0.9800 .
C65 H65B 0.9800 .
C65 H65C 0.9800 .
C65 H65A 0.9800 2_655
C65 H65B 0.9800 2_655
C65 H65C 0.9800 2_655

loop_
_geom_torsion_atom_site_label_1
_geom_torsion_atom_site_label_2
_geom_torsion_atom_site_label_3
_geom_torsion_atom_site_label_4
_geom_torsion
_geom_torsion_site_symmetry_1
_geom_torsion_site_symmetry_4
C6 C1 C2 C3 -6.3(4) . .
Sn2 C1 C2 C3 170.5(2) . .
Sn1 C1 C2 C3 170.0(2) . .
C6 C1 C2 C7 166.6(3) . .
Sn2 C1 C2 C7 -16.6(3) . .
Sn1 C1 C2 C7 -17.1(4) . .
C1 C2 C3 C4 2.5(4) . .
C7 C2 C3 C4 -170.9(3) . .
C2 C3 C4 C5 2.4(5) . .
C3 C4 C5 C6 -3.4(5) . .
C4 C5 C6 C1 -0.5(4) . .
C4 C5 C6 C22 174.7(3) . .
C2 C1 C6 C5 5.3(4) . .
Sn2 C1 C6 C5 -170.3(3) . .
Sn1 C1 C6 C5 -171.5(2) . .
C2 C1 C6 C22 -169.5(3) . .
Sn2 C1 C6 C22 14.9(5) . .
Sn1 C1 C6 C22 13.6(3) . .
C3 C2 C7 C12 -81.9(4) . .
C1 C2 C7 C12 105.0(4) . .
C3 C2 C7 C8 90.2(3) . .
C1 C2 C7 C8 -82.9(4) . .
C12 C7 C8 C9 1.8(4) . .
C2 C7 C8 C9 -170.5(3) . .
C12 C7 C8 C13 176.3(3) . .
C2 C7 C8 C13 4.0(4) . .
C7 C8 C9 C10 -0.3(5) . .
C13 C8 C9 C10 -174.9(3) . .
C8 C9 C10 C11 -1.3(5) . .
C8 C9 C10 C16 172.4(3) . .
C8 C9 C10 C16B -165.2(6) . .
C9 C10 C11 C12 1.4(5) . .
C16 C10 C11 C12 -171.7(3) . .
C16B C10 C11 C12 168.3(5) . .
C10 C11 C12 C7 0.2(5) . .
C10 C11 C12 C19 177.0(3) . .
C8 C7 C12 C11 -1.8(4) . .
C2 C7 C12 C11 170.3(3) . .
C8 C7 C12 C19 -178.5(3) . .
C2 C7 C12 C19 -6.5(4) . .
C9 C8 C13 C15 -36.5(4) . .
C7 C8 C13 C15 149.1(3) . .
C9 C8 C13 C14 87.2(3) . .
C7 C8 C13 C14 -87.2(3) . .
C9 C10 C16 C18 -142.5(5) . .
C11 C10 C16 C18 30.7(6) . .
C9 C10 C16 C17 96.8(5) . .
C11 C10 C16 C17 -90.1(5) . .
C9 C10 C16B C17B 10.6(11) . .
C11 C10 C16B C17B -154.2(7) . .
C9 C10 C16B C18B -108.0(9) . .
C11 C10 C16B C18B 87.2(8) . .
C11 C12 C19 C21 -81.6(3) . .
C7 C12 C19 C21 95.1(3) . .
C11 C12 C19 C20 41.4(4) . .
C7 C12 C19 C20 -141.9(3) . .
C5 C6 C22 C27 -86.4(3) . .
C1 C6 C22 C27 88.6(3) . .
C5 C6 C22 C23 88.2(3) . .
C1 C6 C22 C23 -96.8(3) . .
C27 C22 C23 C24 2.5(4) . .
C6 C22 C23 C24 -172.2(2) . .
C27 C22 C23 C28 -178.6(2) . .
C6 C22 C23 C28 6.7(4) . .
C22 C23 C24 C25 -0.7(4) . .
C28 C23 C24 C25 -179.6(3) . .
C23 C24 C25 C26 -1.3(4) . .
C23 C24 C25 C31 177.5(3) . .
C24 C25 C26 C27 1.6(4) . .
C31 C25 C26 C27 -177.3(3) . .
C25 C26 C27 C22 0.1(4) . .
C25 C26 C27 C34 177.1(3) . .
C23 C22 C27 C26 -2.2(4) . .
C6 C22 C27 C26 172.6(3) . .
C23 C22 C27 C34 -179.1(2) . .
C6 C22 C27 C34 -4.3(4) . .
C24 C23 C28 C30 88.5(3) . .
C22 C23 C28 C30 -90.4(3) . .
C24 C23 C28 C29 -35.9(4) . .
C22 C23 C28 C29 145.2(3) . .
C24 C25 C31 C32 42.1(4) . .
C26 C25 C31 C32 -139.0(3) . .
C24 C25 C31 C33 -81.2(4) . .
C26 C25 C31 C33 97.6(3) . .
C26 C27 C34 C35 45.7(4) . .
C22 C27 C34 C35 -137.3(3) . .
C26 C27 C34 C36 -78.9(4) . .
C22 C27 C34 C36 98.1(3) . .
Sn1 C37 C38 C39 -167.5(2) . .
Sn2 C37B C38B C39 166.6(2) . .
C37 C38 C39 C40 58.3(4) . .
C37 C38 C39 C41 177.7(3) . .
C37 C38 C39 C42 -62.8(4) . .
C37B C38B C39 C40 58.3(4) . .
C37B C38B C39 C41 177.7(3) . .
C37B C38B C39 C42 -62.8(4) . .
C56 C51 C52 C53 -1.6(7) . .
C57 C51 C52 C53 179.5(5) . .
C51 C52 C53 C54 1.1(8) . .
C52 C53 C54 C55 -0.3(7) . .
C53 C54 C55 C56 0.0(7) . .
C54 C55 C56 C51 -0.5(7) . .
C52 C51 C56 C55 1.2(6) . .
C57 C51 C56 C55 -179.9(4) . .
C56B C51B C52B C53B 0.0 . .
C57B C51B C52B C53B 178(3) . .
C51B C52B C53B C54B 0.0 . .
C52B C53B C54B C55B 0.0 . .
C53B C54B C55B C56B 0.0 . .
C54B C55B C56B C51B 0.0 . .
C52B C51B C56B C55B 0.0 . .
C57B C51B C56B C55B -178(3) . .
C62 C61 C62 C63 0.1(2) 2_655 .
C65 C61 C62 C63 -179.9(2) . .
C61 C62 C63 C64 -0.2(5) . .
C62 C63 C64 C63 0.1(2) . 2_655
